data_4107715
loop_
_publ_author_name
'Qing-Gang Wang'
'Xian-Ming Deng'
'Ben-Hu Zhu'
'Long-Wu Ye'
'Xiu-Li Sun'
'Chuan-Ying Li'
'Chun-Yin Zhu'
'Qi Shen'
'Yong Tang'

_publ_section_title
;
 Tandem Michael Addition/Ylide Epoxidation for the Synthesis of Highly
 Functionalized Cyclohexadiene Epoxide Derivatives
;
_journal_name_full 'Journal of the American Chemical Society'
_journal_page_first 5408
_journal_page_last 5409
_journal_paper_doi 10.1021/ja800747m
_journal_volume 130
_journal_year 2008
_chemical_absolute_configuration ad
_chemical_formula_sum 'C19 H19 Br O2'
_chemical_formula_weight 359.25
_chemical_name_systematic
; 
 ? 
;
_space_group_IT_number 9
_symmetry_cell_setting monoclinic
_symmetry_space_group_name_Hall 'C -2yc'
_symmetry_space_group_name_H-M 'C 1 c 1'
_atom_sites_solution_hydrogens geom
_atom_sites_solution_primary direct
_atom_sites_solution_secondary difmap
_audit_creation_method SHELXL-97
_cell_angle_alpha 90.00
_cell_angle_beta 93.604(4)
_cell_angle_gamma 90.00
_cell_formula_units_Z 4
_cell_length_a 6.2797(15)
_cell_length_b 24.896(6)
_cell_length_c 10.252(2)
_cell_measurement_reflns_used 1642
_cell_measurement_temperature 293(2)
_cell_measurement_theta_max 47.304
_cell_measurement_theta_min 5.154
_cell_volume 1599.6(6)
_computing_cell_refinement 'Bruker SMART'
_computing_data_collection 'Bruker SMART'
_computing_data_reduction 'Bruker SHELXTL'
_computing_molecular_graphics 'Bruker SHELXTL'
_computing_publication_material 'Bruker SHELXTL'
_computing_structure_refinement 'SHELXL-97 (Sheldrick, 1997)'
_computing_structure_solution 'SHELXS-97 (Sheldrick, 1990)'
_diffrn_ambient_temperature 293(2)
_diffrn_measured_fraction_theta_full 0.998
_diffrn_measured_fraction_theta_max 0.998
_diffrn_measurement_device_type 'CCD area detector'
_diffrn_measurement_method 'phi and omega scans'
_diffrn_radiation_monochromator graphite
_diffrn_radiation_source 'fine-focus sealed tube'
_diffrn_radiation_type MoK\a
_diffrn_radiation_wavelength 0.71073
_diffrn_reflns_av_R_equivalents 0.1099
_diffrn_reflns_av_sigmaI/netI 0.0716
_diffrn_reflns_limit_h_max 8
_diffrn_reflns_limit_h_min -7
_diffrn_reflns_limit_k_max 30
_diffrn_reflns_limit_k_min -31
_diffrn_reflns_limit_l_max 13
_diffrn_reflns_limit_l_min -10
_diffrn_reflns_number 4652
_diffrn_reflns_theta_full 26.99
_diffrn_reflns_theta_max 26.99
_diffrn_reflns_theta_min 2.58
_exptl_absorpt_coefficient_mu 2.574
_exptl_absorpt_correction_T_max 1.0000
_exptl_absorpt_correction_T_min 0.7560
_exptl_absorpt_correction_type empirical
_exptl_crystal_colour colorless
_exptl_crystal_density_diffrn 1.492
_exptl_crystal_description prismatic
_exptl_crystal_F_000 736
_exptl_crystal_size_max 0.189
_exptl_crystal_size_mid 0.168
_exptl_crystal_size_min 0.136
_refine_diff_density_max 1.103
_refine_diff_density_min -0.741
_refine_diff_density_rms 0.156
_refine_ls_abs_structure_details 'Flack H D (1983), Acta Cryst. A39, 876-881'
_refine_ls_abs_structure_Flack -0.04(2)
_refine_ls_extinction_method none
_refine_ls_goodness_of_fit_ref 1.004
_refine_ls_hydrogen_treatment constr
_refine_ls_matrix_type full
_refine_ls_number_parameters 200
_refine_ls_number_reflns 2785
_refine_ls_number_restraints 2
_refine_ls_restrained_S_all 1.004
_refine_ls_R_factor_all 0.0809
_refine_ls_R_factor_gt 0.0618
_refine_ls_shift/su_max 0.003
_refine_ls_shift/su_mean 0.001
_refine_ls_structure_factor_coef Fsqd
_refine_ls_weighting_details 'calc w=1/[\s^2^(Fo^2^)+(0.1120P)^2^+0.0000P] where P=(Fo^2^+2Fc^2^)/3'
_refine_ls_weighting_scheme calc
_refine_ls_wR_factor_gt 0.1451
_refine_ls_wR_factor_ref 0.1785
_reflns_number_gt 1969
_reflns_number_total 2785
_reflns_threshold_expression >2sigma(I)
_cod_data_source_file ja800747m-file003.cif
_cod_data_source_block cd2764
_cod_database_code 4107715

loop_
_symmetry_equiv_pos_as_xyz
'x, y, z'
'x, -y, z+1/2'
'x+1/2, y+1/2, z'
'x+1/2, -y+1/2, z+1/2'

loop_
_atom_site_label
_atom_site_type_symbol
_atom_site_fract_x
_atom_site_fract_y
_atom_site_fract_z
_atom_site_U_iso_or_equiv
_atom_site_adp_type
_atom_site_occupancy
_atom_site_symmetry_multiplicity
_atom_site_calc_flag
_atom_site_refinement_flags
Br Br -0.26284(17) 0.52542(3) 0.47967(13) 0.0831(4) Uani 1 1 d .
O1 O 0.1010(8) 0.29537(19) -0.0681(5) 0.0546(13) Uani 1 1 d .
O2 O 0.4953(8) 0.2481(2) 0.1771(6) 0.0585(14) Uani 1 1 d .
H2 H 0.4965 0.2320 0.2470 0.088 Uiso 1 1 calc R
C1 C 0.0794(13) 0.3520(3) -0.0403(8) 0.0545(18) Uani 1 1 d .
H1A H -0.0497 0.3588 0.0042 0.065 Uiso 1 1 calc R
H1B H 0.0748 0.3729 -0.1203 0.065 Uiso 1 1 calc R
C2 C 0.3071(10) 0.2776(3) -0.0121(8) 0.0504(18) Uani 1 1 d .
H2A H 0.3686 0.2508 -0.0688 0.060 Uiso 1 1 calc R
C3 C 0.4382(13) 0.3274(3) -0.0077(8) 0.0561(19) Uani 1 1 d .
H3A H 0.4762 0.3383 -0.0941 0.067 Uiso 1 1 calc R
H3B H 0.5665 0.3236 0.0493 0.067 Uiso 1 1 calc R
C4 C 0.2795(12) 0.3662(3) 0.0485(8) 0.0531(17) Uani 1 1 d .
H4 H 0.3224 0.4036 0.0363 0.064 Uiso 1 1 calc R
C5 C 0.2480(11) 0.3543(3) 0.1910(7) 0.0468(15) Uani 1 1 d .
H5 H 0.3900 0.3556 0.2363 0.056 Uiso 1 1 calc R
C6 C 0.1660(11) 0.2955(3) 0.2059(7) 0.0479(16) Uani 1 1 d .
H6A H 0.1817 0.2855 0.2975 0.058 Uiso 1 1 calc R
H6B H 0.0151 0.2943 0.1793 0.058 Uiso 1 1 calc R
C7 C 0.2830(11) 0.2540(3) 0.1258(7) 0.0454(15) Uani 1 1 d .
C8 C 0.1641(11) 0.2009(3) 0.1236(7) 0.0466(16) Uani 1 1 d .
C9 C -0.0492(12) 0.1968(3) 0.0801(9) 0.060(2) Uani 1 1 d .
H9 H -0.1215 0.2275 0.0504 0.072 Uiso 1 1 calc R
C10 C -0.1567(14) 0.1485(4) 0.0798(9) 0.071(2) Uani 1 1 d .
H10 H -0.2997 0.1469 0.0506 0.085 Uiso 1 1 calc R
C11 C -0.0520(19) 0.1027(4) 0.1229(10) 0.077(3) Uani 1 1 d .
H11 H -0.1242 0.0700 0.1235 0.092 Uiso 1 1 calc R
C12 C 0.155(2) 0.1053(3) 0.1641(9) 0.075(3) Uani 1 1 d .
H12 H 0.2260 0.0743 0.1930 0.090 Uiso 1 1 calc R
C13 C 0.2655(13) 0.1542(3) 0.1641(8) 0.0588(19) Uani 1 1 d .
H13 H 0.4093 0.1551 0.1918 0.071 Uiso 1 1 calc R
C14 C 0.1151(11) 0.3953(3) 0.2561(7) 0.0479(16) Uani 1 1 d .
C15 C -0.0894(12) 0.3849(3) 0.2954(7) 0.0498(18) Uani 1 1 d .
H15 H -0.1516 0.3516 0.2781 0.060 Uiso 1 1 calc R
C16 C -0.2018(12) 0.4240(3) 0.3604(8) 0.0574(18) Uani 1 1 d .
H16 H -0.3375 0.4165 0.3871 0.069 Uiso 1 1 calc R
C17 C -0.1116(13) 0.4733(3) 0.3850(8) 0.0545(18) Uani 1 1 d .
C18 C 0.0861(14) 0.4853(3) 0.3434(9) 0.066(2) Uani 1 1 d .
H18 H 0.1446 0.5193 0.3573 0.079 Uiso 1 1 calc R
C19 C 0.1976(12) 0.4461(3) 0.2805(8) 0.061(2) Uani 1 1 d .
H19 H 0.3327 0.4542 0.2537 0.073 Uiso 1 1 calc R

loop_
_atom_site_aniso_label
_atom_site_aniso_U_11
_atom_site_aniso_U_22
_atom_site_aniso_U_33
_atom_site_aniso_U_23
_atom_site_aniso_U_13
_atom_site_aniso_U_12
Br 0.1163(7) 0.0391(4) 0.0967(7) -0.0105(5) 0.0297(5) 0.0078(5)
O1 0.065(3) 0.044(3) 0.053(3) -0.001(2) -0.007(2) 0.005(2)
O2 0.045(3) 0.065(3) 0.065(3) 0.012(3) -0.006(3) 0.007(2)
C1 0.071(5) 0.040(4) 0.052(5) 0.004(3) -0.003(4) 0.005(3)
C2 0.050(4) 0.051(4) 0.051(4) -0.004(3) 0.007(4) 0.008(3)
C3 0.058(4) 0.061(5) 0.050(5) 0.010(4) 0.008(3) 0.001(3)
C4 0.060(4) 0.041(4) 0.058(4) 0.009(3) 0.004(3) -0.005(3)
C5 0.044(4) 0.045(4) 0.051(4) -0.001(3) -0.001(3) -0.005(3)
C6 0.046(4) 0.044(3) 0.055(4) 0.001(3) 0.007(3) 0.000(3)
C7 0.045(4) 0.045(4) 0.045(4) 0.000(3) 0.001(3) 0.009(3)
C8 0.050(4) 0.043(3) 0.047(4) -0.003(3) 0.009(3) 0.010(3)
C9 0.056(5) 0.049(4) 0.077(6) 0.000(4) 0.009(4) 0.002(3)
C10 0.068(5) 0.062(5) 0.085(6) -0.012(4) 0.022(5) -0.006(4)
C11 0.120(9) 0.042(4) 0.071(6) -0.004(4) 0.018(6) -0.014(5)
C12 0.120(9) 0.040(4) 0.065(6) -0.007(4) -0.001(5) 0.018(5)
C13 0.073(5) 0.049(4) 0.054(5) -0.002(3) -0.001(4) 0.015(3)
C14 0.051(4) 0.040(3) 0.052(4) 0.001(3) -0.001(3) -0.006(3)
C15 0.062(5) 0.036(3) 0.052(5) -0.005(3) 0.008(4) -0.006(3)
C16 0.057(4) 0.053(4) 0.063(5) -0.002(4) 0.007(4) -0.005(3)
C17 0.070(5) 0.038(3) 0.054(5) -0.005(3) -0.006(4) 0.000(3)
C18 0.085(6) 0.035(4) 0.076(6) -0.006(3) 0.002(5) -0.009(3)
C19 0.055(4) 0.041(4) 0.087(6) 0.001(4) 0.001(4) -0.009(3)

loop_
_atom_type_symbol
_atom_type_description
_atom_type_scat_dispersion_real
_atom_type_scat_dispersion_imag
_atom_type_scat_source
C C 0.0033 0.0016 'International Tables Vol C Tables 4.2.6.8 and 6.1.1.4'
H H 0.0000 0.0000 'International Tables Vol C Tables 4.2.6.8 and 6.1.1.4'
O O 0.0106 0.0060 'International Tables Vol C Tables 4.2.6.8 and 6.1.1.4'
Br Br -0.2901 2.4595 'International Tables Vol C Tables 4.2.6.8 and 6.1.1.4'

loop_
_geom_angle_atom_site_label_1
_geom_angle_atom_site_label_2
_geom_angle_atom_site_label_3
_geom_angle
C1 O1 C2 108.2(5)
C7 O2 H2 109.5
O1 C1 C4 104.8(6)
O1 C1 H1A 110.8
C4 C1 H1A 110.8
O1 C1 H1B 110.8
C4 C1 H1B 110.8
H1A C1 H1B 108.9
O1 C2 C3 103.6(6)
O1 C2 C7 110.0(5)
C3 C2 C7 112.0(6)
O1 C2 H2A 110.3
C3 C2 H2A 110.3
C7 C2 H2A 110.3
C2 C3 C4 99.5(6)
C2 C3 H3A 111.9
C4 C3 H3A 111.9
C2 C3 H3B 111.9
C4 C3 H3B 111.9
H3A C3 H3B 109.6
C5 C4 C3 111.6(6)
C5 C4 C1 111.9(6)
C3 C4 C1 99.2(6)
C5 C4 H4 111.2
C3 C4 H4 111.2
C1 C4 H4 111.2
C14 C5 C4 113.9(6)
C14 C5 C6 113.5(6)
C4 C5 C6 110.0(6)
C14 C5 H5 106.3
C4 C5 H5 106.3
C6 C5 H5 106.3
C7 C6 C5 114.0(6)
C7 C6 H6A 108.8
C5 C6 H6A 108.8
C7 C6 H6B 108.8
C5 C6 H6B 108.8
H6A C6 H6B 107.7
O2 C7 C8 111.6(5)
O2 C7 C6 110.1(6)
C8 C7 C6 110.0(5)
O2 C7 C2 103.7(5)
C8 C7 C2 113.2(6)
C6 C7 C2 108.1(5)
C13 C8 C9 116.9(7)
C13 C8 C7 120.9(7)
C9 C8 C7 122.2(6)
C10 C9 C8 121.8(8)
C10 C9 H9 119.1
C8 C9 H9 119.1
C11 C10 C9 119.9(8)
C11 C10 H10 120.0
C9 C10 H10 120.0
C12 C11 C10 119.6(8)
C12 C11 H11 120.2
C10 C11 H11 120.2
C11 C12 C13 120.8(8)
C11 C12 H12 119.6
C13 C12 H12 119.6
C8 C13 C12 121.0(8)
C8 C13 H13 119.5
C12 C13 H13 119.5
C19 C14 C15 117.3(7)
C19 C14 C5 119.3(7)
C15 C14 C5 123.3(6)
C16 C15 C14 120.8(6)
C16 C15 H15 119.6
C14 C15 H15 119.6
C17 C16 C15 119.8(7)
C17 C16 H16 120.1
C15 C16 H16 120.1
C16 C17 C18 120.7(7)
C16 C17 Br 119.3(6)
C18 C17 Br 120.0(5)
C17 C18 C19 119.1(7)
C17 C18 H18 120.4
C19 C18 H18 120.4
C14 C19 C18 122.3(8)
C14 C19 H19 118.9
C18 C19 H19 118.9

loop_
_geom_bond_atom_site_label_1
_geom_bond_atom_site_label_2
_geom_bond_distance
Br C17 1.909(7)
O1 C1 1.446(8)
O1 C2 1.451(9)
O2 C7 1.410(9)
O2 H2 0.8200
C1 C4 1.546(11)
C1 H1A 0.9700
C1 H1B 0.9700
C2 C3 1.488(11)
C2 C7 1.547(10)
C2 H2A 0.9800
C3 C4 1.525(11)
C3 H3A 0.9700
C3 H3B 0.9700
C4 C5 1.516(11)
C4 H4 0.9800
C5 C14 1.502(10)
C5 C6 1.562(9)
C5 H5 0.9800
C6 C7 1.536(9)
C6 H6A 0.9700
C6 H6B 0.9700
C7 C8 1.516(10)
C8 C13 1.378(10)
C8 C9 1.388(11)
C9 C10 1.380(11)
C9 H9 0.9300
C10 C11 1.375(13)
C10 H10 0.9300
C11 C12 1.344(14)
C11 H11 0.9300
C12 C13 1.400(13)
C12 H12 0.9300
C13 H13 0.9300
C14 C19 1.382(10)
C14 C15 1.394(10)
C15 C16 1.395(10)
C15 H15 0.9300
C16 C17 1.370(10)
C16 H16 0.9300
C17 C18 1.370(12)
C18 C19 1.384(12)
C18 H18 0.9300
C19 H19 0.9300

loop_
_geom_hbond_atom_site_label_D
_geom_hbond_atom_site_label_H
_geom_hbond_atom_site_label_A
_geom_hbond_distance_DH
_geom_hbond_distance_HA
_geom_hbond_distance_DA
_geom_hbond_angle_DHA
_geom_hbond_site_symmetry_A
O2 H2 O1 0.82 2.08 2.866(7) 160.1 4

loop_
_geom_torsion_atom_site_label_1
_geom_torsion_atom_site_label_2
_geom_torsion_atom_site_label_3
_geom_torsion_atom_site_label_4
_geom_torsion
C2 O1 C1 C4 -5.2(7)
C1 O1 C2 C3 -25.5(7)
C1 O1 C2 C7 94.4(7)
O1 C2 C3 C4 45.7(7)
C7 C2 C3 C4 -72.8(7)
C2 C3 C4 C5 70.9(7)
C2 C3 C4 C1 -47.1(7)
O1 C1 C4 C5 -85.1(8)
O1 C1 C4 C3 32.7(8)
C3 C4 C5 C14 172.7(6)
C1 C4 C5 C14 -77.3(7)
C3 C4 C5 C6 -58.7(8)
C1 C4 C5 C6 51.4(8)
C14 C5 C6 C7 172.8(6)
C4 C5 C6 C7 43.9(8)
C5 C6 C7 O2 68.5(7)
C5 C6 C7 C8 -168.1(6)
C5 C6 C7 C2 -44.1(8)
O1 C2 C7 O2 -169.3(5)
C3 C2 C7 O2 -54.6(7)
O1 C2 C7 C8 69.6(7)
C3 C2 C7 C8 -175.7(6)
O1 C2 C7 C6 -52.5(7)
C3 C2 C7 C6 62.2(7)
O2 C7 C8 C13 -2.3(9)
C6 C7 C8 C13 -124.7(7)
C2 C7 C8 C13 114.3(7)
O2 C7 C8 C9 178.4(6)
C6 C7 C8 C9 56.0(9)
C2 C7 C8 C9 -65.0(8)
C13 C8 C9 C10 1.4(11)
C7 C8 C9 C10 -179.3(8)
C8 C9 C10 C11 -0.3(13)
C9 C10 C11 C12 -0.5(14)
C10 C11 C12 C13 0.2(14)
C9 C8 C13 C12 -1.7(11)
C7 C8 C13 C12 179.0(7)
C11 C12 C13 C8 0.9(13)
C4 C5 C14 C19 -69.9(9)
C6 C5 C14 C19 163.2(7)
C4 C5 C14 C15 110.7(8)
C6 C5 C14 C15 -16.1(10)
C19 C14 C15 C16 -2.0(12)
C5 C14 C15 C16 177.3(7)
C14 C15 C16 C17 0.7(12)
C15 C16 C17 C18 1.6(12)
C15 C16 C17 Br -177.7(6)
C16 C17 C18 C19 -2.4(13)
Br C17 C18 C19 176.9(7)
C15 C14 C19 C18 1.2(12)
C5 C14 C19 C18 -178.2(8)
C17 C18 C19 C14 1.0(13)
